data_4514148
loop_
_publ_author_name
'Patil, Pravin'
'Kurpiewska, Katarzyna'
'Kalinowska-T\/lu\'scik, Justyna'
'D\"omling, Alexander'

_publ_section_title
;
 Ammonia-Promoted One-Pot Tetrazolopiperidinone Synthesis by Ugi Reaction.
;
_journal_issue 5
_journal_name_full 'ACS combinatorial science'
_journal_page_first 343
_journal_page_last 350
_journal_paper_doi 10.1021/acscombsci.7b00033
_journal_volume 19
_journal_year 2017
_chemical_formula_moiety 'C9 H15 N5 O1'
_chemical_formula_sum 'C9 H15 N5 O'
_chemical_formula_weight 209.26
_space_group_IT_number 14
_symmetry_cell_setting monoclinic
_symmetry_space_group_name_Hall '-P 2yab'
_symmetry_space_group_name_H-M 'P 1 21/a 1'
_atom_sites_solution_hydrogens mixed
_audit_creation_date 2016-06-13T18:56:47-00:00
_audit_creation_method 'WinGX routine CIF_UPDATE'
_cell_angle_alpha 90
_cell_angle_beta 103.490(3)
_cell_angle_gamma 90
_cell_formula_units_Z 8
_cell_length_a 12.0138(3)
_cell_length_b 11.5538(2)
_cell_length_c 16.1111(4)
_cell_measurement_reflns_used 6090
_cell_measurement_temperature 130(2)
_cell_measurement_theta_max 28.5509
_cell_measurement_theta_min 2.9768
_cell_volume 2174.60(9)
_computing_cell_refinement
;
        CrysAlisPro, Agilent Technologies,
        Version 1.171.36.20 (release 27-06-2012 CrysAlis171 .NET)
        (compiled Jul 11 2012,15:38:31)
;
_computing_data_collection
;
        CrysAlisPro, Agilent Technologies,
        Version 1.171.36.20 (release 27-06-2012 CrysAlis171 .NET)
        (compiled Jul 11 2012,15:38:31)
;
_computing_data_reduction
;
        CrysAlisPro, Agilent Technologies,
        Version 1.171.36.20 (release 27-06-2012 CrysAlis171 .NET)
        (compiled Jul 11 2012,15:38:31)
;
_computing_structure_refinement 'SHELXL-2014/6 (Sheldrick, 2014)'
_diffrn_ambient_temperature 130(2)
_diffrn_detector_area_resol_mean 10.3756
_diffrn_measured_fraction_theta_full 0.999
_diffrn_measured_fraction_theta_max 0.917
_diffrn_measurement_device_type 'SuperNova, Dual, Cu at zero, Atlas'
_diffrn_measurement_method '\w scans'
_diffrn_orient_matrix_UB_11 0.046936
_diffrn_orient_matrix_UB_12 -0.0058877
_diffrn_orient_matrix_UB_13 -0.0195023
_diffrn_orient_matrix_UB_21 0.034207
_diffrn_orient_matrix_UB_22 -0.0216632
_diffrn_orient_matrix_UB_23 0.0388384
_diffrn_orient_matrix_UB_31 -0.0177565
_diffrn_orient_matrix_UB_32 -0.0571025
_diffrn_orient_matrix_UB_33 -0.012695
_diffrn_radiation_monochromator mirror
_diffrn_radiation_type MoK\a
_diffrn_radiation_wavelength 0.71073
_diffrn_reflns_av_R_equivalents 0.0262
_diffrn_reflns_av_unetI/netI 0.0365
_diffrn_reflns_Laue_measured_fraction_full 0.999
_diffrn_reflns_Laue_measured_fraction_max 0.917
_diffrn_reflns_limit_h_max 13
_diffrn_reflns_limit_h_min -15
_diffrn_reflns_limit_k_max 14
_diffrn_reflns_limit_k_min -15
_diffrn_reflns_limit_l_max 21
_diffrn_reflns_limit_l_min -17
_diffrn_reflns_number 16218
_diffrn_reflns_point_group_measured_fraction_full 0.999
_diffrn_reflns_point_group_measured_fraction_max 0.917
_diffrn_reflns_theta_full 25.242
_diffrn_reflns_theta_max 28.614
_diffrn_reflns_theta_min 2.983
_exptl_absorpt_coefficient_mu 0.09
_exptl_absorpt_correction_T_max 1
_exptl_absorpt_correction_T_min 0.71024
_exptl_absorpt_correction_type multi-scan
_exptl_absorpt_process_details
;
        CrysAlisPro, Agilent Technologies,
        Version 1.171.36.20 (release 27-06-2012 CrysAlis171 .NET)
        (compiled Jul 11 2012,15:38:31)
        Empirical absorption correction using spherical harmonics,
 implemented in SCALE3 ABSPACK scaling algorithm.
;
_exptl_crystal_colour white
_exptl_crystal_density_diffrn 1.278
_exptl_crystal_description prism
_exptl_crystal_F_000 896
_exptl_crystal_size_max 0.5
_exptl_crystal_size_mid 0.4
_exptl_crystal_size_min 0.2
_refine_diff_density_max 0.596
_refine_diff_density_min -0.274
_refine_diff_density_rms 0.047
_refine_ls_extinction_method none
_refine_ls_goodness_of_fit_ref 1.052
_refine_ls_hydrogen_treatment mixed
_refine_ls_matrix_type full
_refine_ls_number_parameters 326
_refine_ls_number_reflns 5117
_refine_ls_number_restraints 0
_refine_ls_restrained_S_all 1.052
_refine_ls_R_factor_all 0.073
_refine_ls_R_factor_gt 0.0545
_refine_ls_shift/su_max 0
_refine_ls_shift/su_mean 0
_refine_ls_structure_factor_coef Fsqd
_refine_ls_weighting_details 'w=1/[\s^2^(Fo^2^)+(0.0488P)^2^+1.4070P] where P=(Fo^2^+2Fc^2^)/3'
_refine_ls_weighting_scheme calc
_refine_ls_wR_factor_gt 0.129
_refine_ls_wR_factor_ref 0.1412
_reflns_Friedel_coverage 0
_reflns_number_gt 3926
_reflns_number_total 5117
_reflns_threshold_expression 'I > 2\s(I)'
_cod_data_source_file co7b00033_si_001.cif
_cod_data_source_block php623
_cod_original_formula_sum 'C9 H15 N5 O1'
_cod_database_code 4514148
_shelx_estimated_absorpt_t_min 0.957
_shelx_estimated_absorpt_t_max 0.982

loop_
_symmetry_equiv_pos_as_xyz
'x, y, z'
'-x+1/2, y+1/2, -z'
'-x, -y, -z'
'x-1/2, -y-1/2, z'

loop_
_atom_site_label
_atom_site_type_symbol
_atom_site_fract_x
_atom_site_fract_y
_atom_site_fract_z
_atom_site_U_iso_or_equiv
_atom_site_adp_type
_atom_site_occupancy
_atom_site_site_symmetry_order
_atom_site_calc_flag
_atom_site_refinement_flags_posn
_atom_site_refinement_flags_adp
_atom_site_refinement_flags_occupancy
_atom_site_disorder_assembly
_atom_site_disorder_group
N1 N 0.61822(12) 0.05338(11) 0.34726(8) 0.0214(3) Uani 1 1 d . . . . .
N1A N 0.87038(12) -0.19906(11) 0.15928(9) 0.0221(3) Uani 1 1 d . . . . .
O8A O 0.89834(13) 0.10826(10) 0.14474(9) 0.0440(4) Uani 1 1 d . . . . .
N4A N 0.78194(12) -0.33569(11) 0.07910(9) 0.0252(3) Uani 1 1 d . . . . .
O8 O 0.60039(13) 0.36152(10) 0.35666(9) 0.0444(4) Uani 1 1 d . . . . .
N4 N 0.70070(14) -0.08380(12) 0.42920(10) 0.0320(4) Uani 1 1 d . . . . .
N2 N 0.59143(14) -0.04647(12) 0.30341(9) 0.0298(3) Uani 1 1 d . . . . .
C9A C 0.92165(14) -0.08683(13) 0.19162(10) 0.0236(3) Uani 1 1 d . . . . .
N7A N 0.80915(14) -0.02205(12) 0.04880(10) 0.0307(4) Uani 1 1 d . . . . .
C6A C 0.76832(15) -0.13555(13) 0.01368(10) 0.0232(3) Uani 1 1 d . . . . .
C9 C 0.57446(14) 0.16645(13) 0.31160(10) 0.0233(3) Uani 1 1 d . . . . .
C5A C 0.80632(14) -0.22403(13) 0.08216(10) 0.0208(3) Uani 1 1 d . . . . .
N7 N 0.69746(18) 0.23280(13) 0.44944(11) 0.0485(5) Uani 1 1 d . . . . .
N2A N 0.88752(13) -0.29723(12) 0.20660(9) 0.0291(3) Uani 1 1 d . . . . .
N3A N 0.83402(13) -0.37835(12) 0.15770(10) 0.0294(3) Uani 1 1 d . . . . .
N3 N 0.64121(14) -0.12778(12) 0.35356(10) 0.0318(4) Uani 1 1 d . . . . .
C5 C 0.68537(16) 0.02903(14) 0.42302(11) 0.0290(4) Uani 1 1 d . . . . .
C92 C 0.44418(16) 0.16740(16) 0.29614(13) 0.0347(4) Uani 1 1 d . . . . .
H92A H 0.4122 0.1043 0.2572 0.052 Uiso 1 1 calc R U . . .
H92B H 0.4145 0.2416 0.2708 0.052 Uiso 1 1 calc R U . . .
H92C H 0.4222 0.1569 0.3505 0.052 Uiso 1 1 calc R U . . .
C92A C 1.05143(16) -0.09333(16) 0.20270(13) 0.0339(4) Uani 1 1 d . . . . .
H92D H 1.0822 -0.1566 0.2419 0.051 Uiso 1 1 calc R U . . .
H92E H 1.0862 -0.02 0.2262 0.051 Uiso 1 1 calc R U . . .
H92F H 1.0691 -0.1075 0.1472 0.051 Uiso 1 1 calc R U . . .
C8A C 0.87359(15) 0.00736(14) 0.12569(11) 0.0274(4) Uani 1 1 d . . . . .
C91A C 0.89029(18) -0.05951(16) 0.27545(12) 0.0361(4) Uani 1 1 d . . . . .
H91A H 0.8068 -0.0549 0.2662 0.054 Uiso 1 1 calc R U . . .
H91B H 0.9243 0.0147 0.2974 0.054 Uiso 1 1 calc R U . . .
H91C H 0.9194 -0.1207 0.3169 0.054 Uiso 1 1 calc R U . . .
C8 C 0.62588(16) 0.26093(14) 0.37578(11) 0.0285(4) Uani 1 1 d . . . . .
C91 C 0.61222(18) 0.18675(16) 0.22876(12) 0.0360(4) Uani 1 1 d . . . . .
H91D H 0.696 0.1856 0.2403 0.054 Uiso 1 1 calc R U . . .
H91E H 0.5839 0.2621 0.2049 0.054 Uiso 1 1 calc R U . . .
H91F H 0.581 0.1256 0.1878 0.054 Uiso 1 1 calc R U . . .
C61A C 0.63649(15) -0.13577(15) -0.01296(12) 0.0301(4) Uani 1 1 d . . . . .
H61A H 0.611 -0.0756 -0.057 0.036 Uiso 1 1 calc R U . . .
H61B H 0.6103 -0.2116 -0.0389 0.036 Uiso 1 1 calc R U . . .
C63A C 0.81708(18) -0.16217(17) -0.06383(12) 0.0359(4) Uani 1 1 d . . . . .
H63A H 0.7882 -0.1054 -0.1089 0.054 Uiso 1 1 calc R U . . .
H63B H 0.7935 -0.24 -0.0849 0.054 Uiso 1 1 calc R U . . .
H63C H 0.9008 -0.1581 -0.0473 0.054 Uiso 1 1 calc R U . . .
C62A C 0.58110(18) -0.11390(19) 0.06005(16) 0.0463(5) Uani 1 1 d . . . . .
H62A H 0.6016 -0.1761 0.1022 0.069 Uiso 1 1 calc R U . . .
H62B H 0.4978 -0.1116 0.0388 0.069 Uiso 1 1 calc R U . . .
H62C H 0.6078 -0.0397 0.0869 0.069 Uiso 1 1 calc R U . . .
C6 C 0.7503(3) 0.1205(3) 0.4802(2) 0.0196(7) Uani 0.620(6) 1 d . . P A 1
C61 C 0.7250(3) 0.1043(2) 0.56975(18) 0.0267(8) Uani 0.620(6) 1 d . . P A 1
H61C H 0.7517 0.0265 0.5914 0.032 Uiso 0.620(6) 1 calc R U P A 1
H61D H 0.7699 0.162 0.6092 0.032 Uiso 0.620(6) 1 calc R U P A 1
C62 C 0.5997(6) 0.1165(8) 0.5715(6) 0.0479(16) Uani 0.620(6) 1 d . . P A 1
H62D H 0.5722 0.1934 0.5504 0.072 Uiso 0.620(6) 1 calc R U P A 1
H62E H 0.5913 0.107 0.6302 0.072 Uiso 0.620(6) 1 calc R U P A 1
H62F H 0.5548 0.0571 0.535 0.072 Uiso 0.620(6) 1 calc R U P A 1
C63 C 0.8786(5) 0.1135(5) 0.4905(4) 0.0315(12) Uani 0.620(6) 1 d . . P A 1
H63D H 0.8964 0.1163 0.4341 0.047 Uiso 0.620(6) 1 calc R U P A 1
H63E H 0.9071 0.0408 0.5189 0.047 Uiso 0.620(6) 1 calc R U P A 1
H63F H 0.9154 0.1789 0.525 0.047 Uiso 0.620(6) 1 calc R U P A 1
C6' C 0.7076(7) 0.1179(5) 0.4987(4) 0.0275(14) Uani 0.380(6) 1 d . . P A 2
C61' C 0.8340(5) 0.1121(4) 0.5361(4) 0.0332(16) Uani 0.380(6) 1 d . . P A 2
H61E H 0.8547 0.171 0.5817 0.04 Uiso 0.380(6) 1 calc R U P A 2
H61F H 0.853 0.0351 0.5627 0.04 Uiso 0.380(6) 1 calc R U P A 2
C62' C 0.9040(11) 0.1315(13) 0.4724(9) 0.056(3) Uani 0.380(6) 1 d . . P A 2
H62G H 0.8956 0.0652 0.4335 0.084 Uiso 0.380(6) 1 calc R U P A 2
H62H H 0.9846 0.1401 0.502 0.084 Uiso 0.380(6) 1 calc R U P A 2
H62I H 0.8778 0.2019 0.4397 0.084 Uiso 0.380(6) 1 calc R U P A 2
C63' C 0.6399(9) 0.0973(11) 0.5690(8) 0.045(3) Uani 0.380(6) 1 d . . P A 2
H63G H 0.6589 0.0207 0.5945 0.067 Uiso 0.380(6) 1 calc R U P A 2
H63H H 0.5576 0.1015 0.5435 0.067 Uiso 0.380(6) 1 calc R U P A 2
H63I H 0.6608 0.1568 0.6133 0.067 Uiso 0.380(6) 1 calc R U P A 2
H7A H 0.787(2) 0.036(2) 0.0139(16) 0.051(7) Uiso 1 1 d . . . . .
H7 H 0.724(2) 0.290(2) 0.4812(17) 0.060(7) Uiso 1 1 d . . . . .

loop_
_atom_site_aniso_label
_atom_site_aniso_U_11
_atom_site_aniso_U_22
_atom_site_aniso_U_33
_atom_site_aniso_U_23
_atom_site_aniso_U_13
_atom_site_aniso_U_12
N1 0.0256(7) 0.0151(6) 0.0203(7) -0.0003(5) -0.0014(6) -0.0026(5)
N1A 0.0268(7) 0.0158(6) 0.0202(7) 0.0005(5) -0.0018(6) 0.0016(5)
O8A 0.0601(10) 0.0166(6) 0.0411(8) -0.0014(5) -0.0171(7) -0.0044(6)
N4A 0.0295(8) 0.0168(6) 0.0256(7) 0.0001(5) -0.0011(6) 0.0004(5)
O8 0.0587(10) 0.0170(6) 0.0426(8) 0.0043(5) -0.0183(7) 0.0007(6)
N4 0.0448(9) 0.0158(7) 0.0275(8) 0.0005(6) -0.0073(7) 0.0000(6)
N2 0.0414(9) 0.0169(7) 0.0258(7) -0.0021(6) -0.0027(7) -0.0025(6)
C9A 0.0282(9) 0.0165(7) 0.0217(8) -0.0023(6) -0.0034(7) -0.0012(6)
N7A 0.0414(9) 0.0158(7) 0.0271(8) 0.0027(6) -0.0078(7) -0.0027(6)
C6A 0.0304(9) 0.0157(7) 0.0199(8) -0.0019(6) -0.0011(7) -0.0015(6)
C9 0.0287(9) 0.0153(7) 0.0213(8) 0.0040(6) -0.0034(7) -0.0004(6)
C5A 0.0221(8) 0.0169(7) 0.0209(8) -0.0020(6) -0.0004(6) 0.0009(6)
N7 0.0784(14) 0.0130(7) 0.0340(9) -0.0021(7) -0.0279(9) 0.0011(7)
N2A 0.0375(9) 0.0182(7) 0.0269(8) 0.0042(6) -0.0019(7) 0.0011(6)
N3A 0.0353(8) 0.0199(7) 0.0286(8) 0.0027(6) -0.0014(6) 0.0002(6)
N3 0.0433(9) 0.0178(7) 0.0283(8) -0.0009(6) -0.0037(7) -0.0005(6)
C5 0.0403(10) 0.0160(7) 0.0239(9) 0.0021(6) -0.0064(8) -0.0001(7)
C92 0.0302(10) 0.0271(9) 0.0419(11) 0.0027(8) -0.0019(8) 0.0024(7)
C92A 0.0285(10) 0.0282(9) 0.0386(11) -0.0001(8) -0.0053(8) -0.0008(7)
C8A 0.0316(9) 0.0180(8) 0.0273(9) -0.0014(7) -0.0041(7) -0.0003(6)
C91A 0.0504(12) 0.0301(9) 0.0265(9) -0.0068(8) 0.0061(9) -0.0023(8)
C8 0.0342(10) 0.0168(8) 0.0279(9) 0.0021(7) -0.0059(7) -0.0015(6)
C91 0.0493(12) 0.0296(9) 0.0276(9) 0.0090(7) 0.0060(9) 0.0003(8)
C61A 0.0292(9) 0.0216(8) 0.0339(9) 0.0012(7) -0.0043(8) 0.0028(7)
C63A 0.0468(12) 0.0347(10) 0.0276(9) -0.0001(8) 0.0112(9) -0.0003(8)
C62A 0.0365(11) 0.0420(12) 0.0640(15) 0.0094(10) 0.0193(11) 0.0081(9)
C6 0.0261(19) 0.0173(13) 0.0141(16) 0.0023(11) 0.0016(13) 0.0009(13)
C61 0.039(2) 0.0193(13) 0.0200(15) 0.0002(10) 0.0036(13) -0.0012(12)
C62 0.051(4) 0.059(4) 0.039(2) -0.009(3) 0.022(3) -0.007(3)
C63 0.028(3) 0.032(2) 0.032(3) -0.0083(17) 0.002(2) -0.0001(19)
C6' 0.050(4) 0.012(2) 0.018(3) 0.0007(18) 0.003(3) -0.001(3)
C61' 0.045(3) 0.019(2) 0.029(3) -0.0030(19) -0.004(3) 0.001(2)
C62' 0.034(5) 0.078(8) 0.057(7) -0.015(5) 0.013(4) -0.007(4)
C63' 0.060(10) 0.045(5) 0.031(4) -0.016(3) 0.016(5) -0.011(5)

loop_
_atom_type_symbol
_atom_type_description
_atom_type_scat_dispersion_real
_atom_type_scat_dispersion_imag
_atom_type_scat_source
C C 0.0033 0.0016 'International Tables Vol C Tables 4.2.6.8 and 6.1.1.4'
H H 0 0 'International Tables Vol C Tables 4.2.6.8 and 6.1.1.4'
N N 0.0061 0.0033 'International Tables Vol C Tables 4.2.6.8 and 6.1.1.4'
O O 0.0106 0.006 'International Tables Vol C Tables 4.2.6.8 and 6.1.1.4'

loop_
_geom_angle_atom_site_label_1
_geom_angle_atom_site_label_2
_geom_angle_atom_site_label_3
_geom_angle
C5 N1 N2 108.63(13)
C5 N1 C9 129.17(13)
N2 N1 C9 122.20(13)
C5A N1A N2A 108.81(13)
C5A N1A C9A 128.46(13)
N2A N1A C9A 122.69(13)
C5A N4A N3A 105.54(13)
C5 N4 N3 105.49(14)
N3 N2 N1 105.95(13)
N1A C9A C91A 109.07(14)
N1A C9A C92A 109.15(13)
C91A C9A C92A 111.37(15)
N1A C9A C8A 108.63(13)
C91A C9A C8A 109.68(14)
C92A C9A C8A 108.91(14)
C8A N7A C6A 130.65(14)
C8A N7A H7A 115.0(16)
C6A N7A H7A 114.3(16)
N7A C6A C5A 108.03(13)
N7A C6A C63A 109.73(14)
C5A C6A C63A 110.84(14)
N7A C6A C61A 109.79(14)
C5A C6A C61A 108.74(14)
C63A C6A C61A 109.68(14)
N1 C9 C91 109.01(14)
N1 C9 C92 109.20(13)
C91 C9 C92 111.05(15)
N1 C9 C8 108.52(13)
C91 C9 C8 109.02(14)
C92 C9 C8 109.99(14)
N4A C5A N1A 108.73(14)
N4A C5A C6A 127.82(14)
N1A C5A C6A 123.43(13)
C8 N7 C6 130.5(2)
C8 N7 C6' 128.8(3)
C8 N7 H7 114.9(17)
C6 N7 H7 113.9(17)
C6' N7 H7 112.8(18)
N3A N2A N1A 105.96(13)
N2A N3A N4A 110.95(13)
N2 N3 N4 111.03(13)
N4 C5 N1 108.89(15)
N4 C5 C6 127.5(2)
N1 C5 C6 122.28(19)
N4 C5 C6' 126.4(3)
N1 C5 C6' 122.2(3)
C9 C92 H92A 109.5
C9 C92 H92B 109.5
H92A C92 H92B 109.5
C9 C92 H92C 109.5
H92A C92 H92C 109.5
H92B C92 H92C 109.5
C9A C92A H92D 109.5
C9A C92A H92E 109.5
H92D C92A H92E 109.5
C9A C92A H92F 109.5
H92D C92A H92F 109.5
H92E C92A H92F 109.5
O8A C8A N7A 121.77(16)
O8A C8A C9A 118.10(15)
N7A C8A C9A 120.11(14)
C9A C91A H91A 109.5
C9A C91A H91B 109.5
H91A C91A H91B 109.5
C9A C91A H91C 109.5
H91A C91A H91C 109.5
H91B C91A H91C 109.5
O8 C8 N7 121.84(16)
O8 C8 C9 118.01(15)
N7 C8 C9 120.14(14)
C9 C91 H91D 109.5
C9 C91 H91E 109.5
H91D C91 H91E 109.5
C9 C91 H91F 109.5
H91D C91 H91F 109.5
H91E C91 H91F 109.5
C62A C61A C6A 113.32(16)
C62A C61A H61A 108.9
C6A C61A H61A 108.9
C62A C61A H61B 108.9
C6A C61A H61B 108.9
H61A C61A H61B 107.7
C6A C63A H63A 109.5
C6A C63A H63B 109.5
H63A C63A H63B 109.5
C6A C63A H63C 109.5
H63A C63A H63C 109.5
H63B C63A H63C 109.5
C61A C62A H62A 109.5
C61A C62A H62B 109.5
H62A C62A H62B 109.5
C61A C62A H62C 109.5
H62A C62A H62C 109.5
H62B C62A H62C 109.5
N7 C6 C5 107.0(2)
N7 C6 C63 115.5(3)
C5 C6 C63 113.6(4)
N7 C6 C61 104.8(3)
C5 C6 C61 107.4(3)
C63 C6 C61 107.9(3)
C62 C61 C6 114.5(4)
C62 C61 H61C 108.6
C6 C61 H61C 108.6
C62 C61 H61D 108.6
C6 C61 H61D 108.6
H61C C61 H61D 107.6
C61 C62 H62D 109.5
C61 C62 H62E 109.5
H62D C62 H62E 109.5
C61 C62 H62F 109.5
H62D C62 H62F 109.5
H62E C62 H62F 109.5
C6 C63 H63D 109.5
C6 C63 H63E 109.5
H63D C63 H63E 109.5
C6 C63 H63F 109.5
H63D C63 H63F 109.5
H63E C63 H63F 109.5
C61' C6' N7 101.4(5)
C61' C6' C63' 110.6(6)
N7 C6' C63' 121.0(7)
C61' C6' C5 104.8(5)
N7 C6' C5 100.7(4)
C63' C6' C5 116.2(7)
C62' C61' C6' 113.5(7)
C62' C61' H61E 108.9
C6' C61' H61E 108.9
C62' C61' H61F 108.9
C6' C61' H61F 108.9
H61E C61' H61F 107.7
C61' C62' H62G 109.5
C61' C62' H62H 109.5
H62G C62' H62H 109.5
C61' C62' H62I 109.5
H62G C62' H62I 109.5
H62H C62' H62I 109.5
C6' C63' H63G 109.5
C6' C63' H63H 109.5
H63G C63' H63H 109.5
C6' C63' H63I 109.5
H63G C63' H63I 109.5
H63H C63' H63I 109.5

loop_
_geom_bond_atom_site_label_1
_geom_bond_atom_site_label_2
_geom_bond_distance
N1 C5 1.327(2)
N1 N2 1.3518(18)
N1 C9 1.4740(19)
N1A C5A 1.332(2)
N1A N2A 1.3553(18)
N1A C9A 1.4773(19)
O8A C8A 1.224(2)
N4A C5A 1.321(2)
N4A N3A 1.367(2)
O8 C8 1.223(2)
N4 C5 1.317(2)
N4 N3 1.359(2)
N2 N3 1.291(2)
C9A C91A 1.518(2)
C9A C92A 1.529(2)
C9A C8A 1.536(2)
N7A C8A 1.342(2)
N7A C6A 1.467(2)
N7A H7A 0.88(2)
C6A C5A 1.495(2)
C6A C63A 1.529(2)
C6A C61A 1.541(2)
C9 C91 1.525(2)
C9 C92 1.526(2)
C9 C8 1.531(2)
N7 C8 1.333(2)
N7 C6 1.478(4)
N7 C6' 1.537(6)
N7 H7 0.85(3)
N2A N3A 1.295(2)
C5 C6 1.496(4)
C5 C6' 1.568(6)
C92 H92A 0.98
C92 H92B 0.98
C92 H92C 0.98
C92A H92D 0.98
C92A H92E 0.98
C92A H92F 0.98
C91A H91A 0.98
C91A H91B 0.98
C91A H91C 0.98
C91 H91D 0.98
C91 H91E 0.98
C91 H91F 0.98
C61A C62A 1.502(3)
C61A H61A 0.99
C61A H61B 0.99
C63A H63A 0.98
C63A H63B 0.98
C63A H63C 0.98
C62A H62A 0.98
C62A H62B 0.98
C62A H62C 0.98
C6 C63 1.514(7)
C6 C61 1.554(4)
C61 C62 1.519(6)
C61 H61C 0.99
C61 H61D 0.99
C62 H62D 0.98
C62 H62E 0.98
C62 H62F 0.98
C63 H63D 0.98
C63 H63E 0.98
C63 H63F 0.98
C6' C61' 1.499(9)
C6' C63' 1.559(13)
C61' C62' 1.488(10)
C61' H61E 0.99
C61' H61F 0.99
C62' H62G 0.98
C62' H62H 0.98
C62' H62I 0.98
C63' H63G 0.98
C63' H63H 0.98
C63' H63I 0.98

loop_
_geom_hbond_atom_site_label_D
_geom_hbond_atom_site_label_H
_geom_hbond_atom_site_label_A
_geom_hbond_distance_DH
_geom_hbond_distance_HA
_geom_hbond_distance_DA
_geom_hbond_angle_DHA
_geom_hbond_site_symmetry_A
C92 H92B O8A 0.98 2.64 3.514(2) 148.1 4_565
C91A H91B O8 0.98 2.55 3.432(2) 150.1 4_665
C61 H61C O8 0.99 2.61 3.537(3) 156.6 2_646
C61 H61D N3 0.99 2.66 3.573(3) 152.7 2_656
C61' H61E N3 0.99 2.54 3.469(5) 155.6 2_656
C61' H61F O8 0.99 2.38 3.369(5) 172.8 2_646
N7A H7A N4A 0.88(2) 2.13(2) 3.005(2) 173(2) 2_655
N7 H7 N4 0.85(3) 2.10(3) 2.948(2) 173(2) 2_656
C92 H92B O8A 0.98 2.64 3.514(2) 148.1 4_565
C91A H91B O8 0.98 2.55 3.432(2) 150.1 4_665
C61 H61C O8 0.99 2.61 3.537(3) 156.6 2_646
C61 H61D N3 0.99 2.66 3.573(3) 152.7 2_656
C61' H61E N3 0.99 2.54 3.469(5) 155.6 2_656
C61' H61F O8 0.99 2.38 3.369(5) 172.8 2_646
N7A H7A N4A 0.88(2) 2.13(2) 3.005(2) 173(2) 2_655
N7 H7 N4 0.85(3) 2.10(3) 2.948(2) 173(2) 2_656

loop_
_geom_torsion_atom_site_label_1
_geom_torsion_atom_site_label_2
_geom_torsion_atom_site_label_3
_geom_torsion_atom_site_label_4
_geom_torsion
C5 N1 N2 N3 0.80(19)
C9 N1 N2 N3 -178.50(15)
C5A N1A C9A C91A 128.71(18)
N2A N1A C9A C91A -54.1(2)
C5A N1A C9A C92A -109.42(18)
N2A N1A C9A C92A 67.8(2)
C5A N1A C9A C8A 9.2(2)
N2A N1A C9A C8A -173.62(15)
C8A N7A C6A C5A 2.9(3)
C8A N7A C6A C63A -118.1(2)
C8A N7A C6A C61A 121.3(2)
C5 N1 C9 C91 122.24(19)
N2 N1 C9 C91 -58.6(2)
C5 N1 C9 C92 -116.28(19)
N2 N1 C9 C92 62.9(2)
C5 N1 C9 C8 3.6(2)
N2 N1 C9 C8 -177.24(15)
N3A N4A C5A N1A -0.11(18)
N3A N4A C5A C6A -178.52(16)
N2A N1A C5A N4A 0.11(19)
C9A N1A C5A N4A 177.61(15)
N2A N1A C5A C6A 178.60(15)
C9A N1A C5A C6A -3.9(3)
N7A C6A C5A N4A 175.54(16)
C63A C6A C5A N4A -64.2(2)
C61A C6A C5A N4A 56.4(2)
N7A C6A C5A N1A -2.6(2)
C63A C6A C5A N1A 117.60(17)
C61A C6A C5A N1A -121.75(17)
C5A N1A N2A N3A -0.07(19)
C9A N1A N2A N3A -177.73(14)
N1A N2A N3A N4A -0.01(19)
C5A N4A N3A N2A 0.07(19)
N1 N2 N3 N4 -0.4(2)
C5 N4 N3 N2 -0.2(2)
N3 N4 C5 N1 0.7(2)
N3 N4 C5 C6 -166.4(3)
N3 N4 C5 C6' 163.0(4)
N2 N1 C5 N4 -1.0(2)
C9 N1 C5 N4 178.27(16)
N2 N1 C5 C6 166.9(2)
C9 N1 C5 C6 -13.8(3)
N2 N1 C5 C6' -164.1(4)
C9 N1 C5 C6' 15.1(4)
C6A N7A C8A O8A -178.84(18)
C6A N7A C8A C9A 3.1(3)
N1A C9A C8A O8A 173.52(17)
C91A C9A C8A O8A 54.4(2)
C92A C9A C8A O8A -67.7(2)
N1A C9A C8A N7A -8.3(2)
C91A C9A C8A N7A -127.47(18)
C92A C9A C8A N7A 110.43(19)
C6 N7 C8 O8 -171.4(3)
C6' N7 C8 O8 156.2(4)
C6 N7 C8 C9 7.6(4)
C6' N7 C8 C9 -24.8(5)
N1 C9 C8 O8 179.06(17)
C91 C9 C8 O8 60.5(2)
C92 C9 C8 O8 -61.5(2)
N1 C9 C8 N7 0.0(2)
C91 C9 C8 N7 -118.6(2)
C92 C9 C8 N7 119.4(2)
N7A C6A C61A C62A -61.13(19)
C5A C6A C61A C62A 56.87(18)
C63A C6A C61A C62A 178.23(15)
C8 N7 C6 C5 -15.4(4)
C8 N7 C6 C63 112.2(4)
C8 N7 C6 C61 -129.2(3)
N4 C5 C6 N7 -177.2(2)
N1 C5 C6 N7 17.3(4)
N4 C5 C6 C63 54.1(4)
N1 C5 C6 C63 -111.4(3)
N4 C5 C6 C61 -65.1(3)
N1 C5 C6 C61 129.4(2)
N7 C6 C61 C62 52.8(5)
C5 C6 C61 C62 -60.8(5)
C63 C6 C61 C62 176.4(5)
C8 N7 C6' C61' 145.3(4)
C8 N7 C6' C63' -92.1(7)
C8 N7 C6' C5 37.6(7)
N4 C5 C6' C61' 64.3(5)
N1 C5 C6' C61' -135.6(3)
N4 C5 C6' N7 169.2(2)
N1 C5 C6' N7 -30.7(6)
N4 C5 C6' C63' -58.2(8)
N1 C5 C6' C63' 102.0(6)
N7 C6' C61' C62' -50.2(8)
C63' C6' C61' C62' -179.8(9)
C5 C6' C61' C62' 54.2(8)
